data_4074400
loop_
_publ_author_name
'Bolton, Paul D.'
'Adams, Nico'
'Clot, Eric'
'Cowley, Andrew R.'
'Wilson, Paul J.'
'Schr\"oder, Martin'
'Mountford, Philip'

_publ_section_title
;
 Synthesis and Ethylene Polymerization Capability of Metallocene-like
 Imido Titanium Dialkyl Compounds and Their Reactions with AliBu3
;
_journal_issue 23
_journal_name_full Organometallics
_journal_page_first 5549
_journal_paper_doi 10.1021/om0606136
_journal_volume 25
_journal_year 2006
_chemical_compound_source
;
synthesis as described
;
_chemical_formula_moiety ' C23 H44 N4 Ti '
_chemical_formula_sum 'C23 H44 N4 Ti'
_chemical_formula_weight 424.53
_chemical_name_systematic
;
Ti(N-2,6-C6H3iPr2)(Me3[9]aneN3)Me2
;
_space_group_IT_number 14
_symmetry_cell_setting monoclinic
_symmetry_space_group_name_Hall '-P 2ybc'
_symmetry_space_group_name_H-M 'P 1 21/c 1'
_atom_sites_solution_hydrogens geom
_atom_sites_solution_primary direct
_cell_angle_alpha 90
_cell_angle_beta 93.5206(16)
_cell_angle_gamma 90
_cell_formula_units_Z 4
_cell_length_a 9.1367(3)
_cell_length_b 16.2609(5)
_cell_length_c 16.4873(5)
_cell_measurement_reflns_used 21878
_cell_measurement_temperature 150
_cell_measurement_theta_max 28
_cell_measurement_theta_min 5
_cell_volume 2444.91(13)
_computing_cell_refinement
; 
KappaCCD software 'DENZO' (Otwinowski & Minor, 1996) 
;
_computing_data_collection
; 
KappaCCD software 'Collect' (Nonius, 2000) 
;
_computing_data_reduction
; 
KappaCCD software 'DENZO' (Otwinowski & Minor, 1996) 
;
_computing_publication_material
; 
CRYSTALS (Watkin et al, 2001) 
;
_computing_structure_refinement
; 
CRYSTALS (Watkin et al, 2001) 
;
_computing_structure_solution 'SIR92 (Giacovazzo et al, 1992)'
_diffrn_ambient_temperature 150
_diffrn_measured_fraction_theta_full 0.996
_diffrn_measured_fraction_theta_max 0.996
_diffrn_measurement_device_type
; 
Nonius KappaCCD 
;
_diffrn_measurement_method \w
_diffrn_radiation_monochromator graphite
_diffrn_radiation_type 'Mo K\a'
_diffrn_radiation_wavelength 0.71073
_diffrn_reflns_av_R_equivalents 0.056
_diffrn_reflns_limit_h_max 11
_diffrn_reflns_limit_h_min -11
_diffrn_reflns_limit_k_max 21
_diffrn_reflns_limit_k_min -21
_diffrn_reflns_limit_l_max 21
_diffrn_reflns_limit_l_min -21
_diffrn_reflns_number 21878
_diffrn_reflns_theta_full 27.460
_diffrn_reflns_theta_max 27.460
_diffrn_reflns_theta_min 5.096
_diffrn_standards_decay_% 0.00
_diffrn_standards_interval_count 0
_diffrn_standards_interval_time 0
_diffrn_standards_number 0
_exptl_absorpt_coefficient_mu 0.365
_exptl_absorpt_correction_T_max 0.98
_exptl_absorpt_correction_T_min 0.92
_exptl_absorpt_correction_type multi-scan
_exptl_absorpt_process_details
; 
 Denzo/Scalepack (Otwinowski & Minor, 1996) 
;
_exptl_crystal_colour ' orange-yellow '
_exptl_crystal_density_diffrn 1.153
_exptl_crystal_description ' plate '
_exptl_crystal_F_000 928
_exptl_crystal_size_max 0.22
_exptl_crystal_size_mid 0.20
_exptl_crystal_size_min 0.05
_refine_diff_density_max 0.55
_refine_diff_density_min -0.36
_refine_ls_extinction_method None
_refine_ls_goodness_of_fit_ref 1.1097
_refine_ls_hydrogen_treatment mixed
_refine_ls_matrix_type full
_refine_ls_number_parameters 272
_refine_ls_number_reflns 3408
_refine_ls_number_restraints 54
_refine_ls_R_factor_all 0.0845
_refine_ls_R_factor_gt 0.0461
_refine_ls_shift/su_max 0.006866
_refine_ls_structure_factor_coef F
_refine_ls_weighting_details
;
 Method, part 1, Chebychev polynomial, (Watkin, 1994, Prince, 1982) 
 [weight] = 1.0/[A~0~*T~0~(x)+A~1~*T~1~(x) ... +A~n-1~]*T~n-1~(x)] 
 where A~i~ are the Chebychev coefficients listed below and x= Fcalc/Fmax 
 Method = Robust Weighting (Prince, 1982) 
 W = [weight] * [1-(deltaF/6*sigmaF)^2^]^2^ 
 A~i~ are: 
 0.821 0.329 0.519 
;
_refine_ls_weighting_scheme calc
_refine_ls_wR_factor_all 0.0754
_refine_ls_wR_factor_gt 0.0532
_refine_ls_wR_factor_ref 0.0532
_reflns_limit_h_max 11
_reflns_limit_h_min -11
_reflns_limit_k_max 21
_reflns_limit_k_min 0
_reflns_limit_l_max 21
_reflns_limit_l_min 0
_reflns_number_gt 3408
_reflns_number_total 5532
_reflns_threshold_expression I>3.00u(I)
_cod_data_source_file om0606136si20060707_074336.cif
_cod_data_source_block Compound_9
_cod_depositor_comments
;
The following automatic conversions were performed:

'_symmetry_cell_setting' value 'Monoclinic' changed to 'monoclinic'
according to /home/saulius/struct/CIF-dictionaries/cif_core.dic
dictionary named 'cif_core.dic' version 2.4.1 from 2010-06-29.

Automatic conversion script
Id: cif_fix_values 1715 2011-07-08 13:25:40Z adriana 
;
_cod_original_sg_symbol_H-M 'P 1 21/c 1 '
_cod_original_formula_sum ' C23 H44 N4 Ti '
_cod_database_code 4074400

loop_
_symmetry_equiv_pos_as_xyz
x,y,z
-x,-y,-z
-x,y+1/2,-z+1/2
x,-y+1/2,z+1/2

loop_
_atom_site_label
_atom_site_type_symbol
_atom_site_fract_x
_atom_site_fract_y
_atom_site_fract_z
_atom_site_U_iso_or_equiv
_atom_site_occupancy
_atom_site_adp_type
_atom_site_refinement_flags_posn
_atom_site_refinement_flags_occupancy
_atom_site_disorder_assembly
_atom_site_disorder_group
Ti1 Ti 0.47518(5) 0.20509(3) 0.28104(2) 0.0213 1.0000 Uani D . . .
N1 N 0.3240(2) 0.14325(13) 0.25100(11) 0.0229 1.0000 Uani . . . .
C3 C 0.2071(3) 0.08951(15) 0.24268(14) 0.0228 1.0000 Uani . . . .
C4 C 0.1456(3) 0.06481(15) 0.16477(14) 0.0239 1.0000 Uani . . . .
C5 C 0.0333(3) 0.00735(16) 0.15857(15) 0.0286 1.0000 Uani . . . .
C6 C -0.0242(3) -0.02681(18) 0.22693(18) 0.0341 1.0000 Uani . . . .
C7 C 0.0305(3) -0.00098(18) 0.30286(16) 0.0336 1.0000 Uani . . . .
C8 C 0.1441(3) 0.05532(16) 0.31261(15) 0.0281 1.0000 Uani . . . .
C9 C 0.2015(3) 0.10171(16) 0.08767(14) 0.0282 1.0000 Uani . . . .
C10 C 0.2719(3) 0.03744(19) 0.03517(16) 0.0370 1.0000 Uani . . . .
C11 C 0.0807(4) 0.1476(2) 0.03761(18) 0.0448 1.0000 Uani . . . .
C12 C 0.1976(3) 0.08182(18) 0.39830(15) 0.0316 1.0000 Uani . . . .
C13 C 0.2437(4) 0.0092(2) 0.45236(18) 0.0500 1.0000 Uani . . . .
C14 C 0.0803(4) 0.1337(2) 0.43702(19) 0.0458 1.0000 Uani . . . .
C1 C 0.3660(3) 0.28583(16) 0.36933(16) 0.0297 1.0000 Uani D . . .
C2 C 0.5818(3) 0.11809(16) 0.37062(16) 0.0290 1.0000 Uani D . . .
N2 N 0.6940(2) 0.29122(15) 0.30426(13) 0.0328 1.0000 Uani D . . .
N3 N 0.6374(2) 0.16784(15) 0.18387(13) 0.0310 1.0000 Uani D . . .
N4 N 0.4576(3) 0.30903(13) 0.18291(13) 0.0309 1.0000 Uani D . . .
C15 C 0.8173(5) 0.2354(4) 0.2798(3) 0.0391(12) 0.655(9) Uiso D P 1 1
C16 C 0.7865(5) 0.2026(3) 0.1935(3) 0.0365(11) 0.655(9) Uiso D P 1 1
C17 C 0.5643(5) 0.1953(3) 0.1044(2) 0.0290(10) 0.655(9) Uiso D P 1 1
C18 C 0.5302(7) 0.2871(3) 0.1074(3) 0.0345(12) 0.655(9) Uiso D P 1 1
C19 C 0.5227(5) 0.3824(3) 0.2233(3) 0.0359(11) 0.655(9) Uiso D P 1 1
C20 C 0.6836(5) 0.3658(3) 0.2524(3) 0.0349(12) 0.655(9) Uiso D P 1 1
C25 C 0.8180(9) 0.2657(6) 0.2589(6) 0.036(2) 0.345(9) Uiso D P 1 2
C26 C 0.7956(9) 0.1814(6) 0.2226(6) 0.036(2) 0.345(9) Uiso D P 1 2
C27 C 0.6194(13) 0.2173(7) 0.1082(6) 0.053(3) 0.345(9) Uiso D P 1 2
C28 C 0.4883(11) 0.2718(6) 0.1041(5) 0.033(2) 0.345(9) Uiso D P 1 2
C29 C 0.5722(10) 0.3784(5) 0.1964(5) 0.036(2) 0.345(9) Uiso D P 1 2
C30 C 0.6460(10) 0.3778(5) 0.2768(5) 0.032(2) 0.345(9) Uiso D P 1 2
C21 C 0.7306(4) 0.3077(2) 0.39071(19) 0.0530 1.0000 Uani . . . .
C22 C 0.6366(4) 0.0771(2) 0.1780(2) 0.0465 1.0000 Uani . . . .
C23 C 0.3021(4) 0.3306(2) 0.1671(2) 0.0537 1.0000 Uani . . . .
H1 H 0.369(4) 0.2568(16) 0.4192(13) 0.088(15) 1.0000 Uiso D . . .
H2 H 0.414(3) 0.3380(14) 0.3757(19) 0.098(16) 1.0000 Uiso D . . .
H3 H 0.267(2) 0.2933(19) 0.3495(16) 0.077(13) 1.0000 Uiso D . . .
H4 H 0.553(3) 0.0623(12) 0.3572(16) 0.073(13) 1.0000 Uiso D . . .
H5 H 0.687(2) 0.1234(18) 0.3707(18) 0.082(14) 1.0000 Uiso D . . .
H6 H 0.548(3) 0.1326(18) 0.4234(13) 0.102(17) 1.0000 Uiso D . . .
H51 H -0.0072 -0.0099 0.1035 0.0342 1.0000 Uiso . . . .
H61 H -0.1035 -0.0692 0.2214 0.0410 1.0000 Uiso . . . .
H71 H -0.0133 -0.0237 0.3523 0.0407 1.0000 Uiso . . . .
H91 H 0.2789 0.1423 0.1060 0.0338 1.0000 Uiso . . . .
H101 H 0.3069 0.0644 -0.0146 0.0446 1.0000 Uiso . . . .
H102 H 0.3569 0.0117 0.0667 0.0446 1.0000 Uiso . . . .
H103 H 0.1981 -0.0059 0.0190 0.0446 1.0000 Uiso . . . .
H111 H 0.1218 0.1708 -0.0123 0.0537 1.0000 Uiso . . . .
H112 H 0.0421 0.1933 0.0708 0.0537 1.0000 Uiso . . . .
H113 H -0.0007 0.1086 0.0216 0.0537 1.0000 Uiso . . . .
H121 H 0.2873 0.1162 0.3931 0.0382 1.0000 Uiso . . . .
H131 H 0.2777 0.0297 0.5075 0.0597 1.0000 Uiso . . . .
H132 H 0.1583 -0.0286 0.4571 0.0597 1.0000 Uiso . . . .
H133 H 0.3253 -0.0212 0.4279 0.0597 1.0000 Uiso . . . .
H141 H 0.1168 0.1506 0.4930 0.0551 1.0000 Uiso . . . .
H142 H -0.0113 0.1005 0.4401 0.0551 1.0000 Uiso . . . .
H143 H 0.0590 0.1838 0.4032 0.0551 1.0000 Uiso . . . .
H151 H 0.9111 0.2673 0.2822 0.0469 0.6548 Uiso . . 1 1
H152 H 0.8267 0.1880 0.3184 0.0469 0.6548 Uiso . . 1 1
H161 H 0.8595 0.1587 0.1827 0.0437 0.6548 Uiso . . 1 1
H162 H 0.7956 0.2486 0.1538 0.0437 0.6548 Uiso . . 1 1
H171 H 0.6310 0.1844 0.0598 0.0348 0.6548 Uiso . . 1 1
H172 H 0.4709 0.1639 0.0938 0.0348 0.6548 Uiso . . 1 1
H181 H 0.6238 0.3187 0.1056 0.0414 0.6548 Uiso . . 1 1
H182 H 0.4636 0.3019 0.0592 0.0414 0.6548 Uiso . . 1 1
H191 H 0.5190 0.4294 0.1840 0.0431 0.6548 Uiso . . 1 1
H192 H 0.4655 0.3968 0.2711 0.0431 0.6548 Uiso . . 1 1
H201 H 0.7226 0.4141 0.2845 0.0419 0.6548 Uiso . . 1 1
H202 H 0.7430 0.3575 0.2042 0.0419 0.6548 Uiso . . 1 1
H251 H 0.9082 0.2650 0.2965 0.0436 0.3452 Uiso . . 1 2
H252 H 0.8310 0.3060 0.2142 0.0436 0.3452 Uiso . . 1 2
H261 H 0.8668 0.1737 0.1795 0.0432 0.3452 Uiso . . 1 2
H262 H 0.8150 0.1395 0.2663 0.0432 0.3452 Uiso . . 1 2
H271 H 0.7086 0.2524 0.1044 0.0638 0.3452 Uiso . . 1 2
H272 H 0.6109 0.1788 0.0609 0.0638 0.3452 Uiso . . 1 2
H281 H 0.5046 0.3171 0.0646 0.0397 0.3452 Uiso . . 1 2
H282 H 0.4011 0.2386 0.0844 0.0397 0.3452 Uiso . . 1 2
H291 H 0.5212 0.4325 0.1881 0.0432 0.3452 Uiso . . 1 2
H292 H 0.6476 0.3721 0.1554 0.0432 0.3452 Uiso . . 1 2
H301 H 0.7348 0.4137 0.2763 0.0379 0.3452 Uiso . . 1 2
H302 H 0.5775 0.4001 0.3164 0.0379 0.3452 Uiso . . 1 2
H211 H 0.6543 0.3445 0.4123 0.0629 1.0000 Uiso . . . .
H212 H 0.8285 0.3351 0.3972 0.0629 1.0000 Uiso . . . .
H213 H 0.7337 0.2547 0.4215 0.0629 1.0000 Uiso . . . .
H221 H 0.5331 0.0571 0.1716 0.0565 1.0000 Uiso . . . .
H222 H 0.6856 0.0532 0.2285 0.0565 1.0000 Uiso . . . .
H223 H 0.6906 0.0598 0.1299 0.0565 1.0000 Uiso . . . .
H231 H 0.2585 0.3448 0.2195 0.0642 1.0000 Uiso . . . .
H232 H 0.2937 0.3789 0.1296 0.0642 1.0000 Uiso . . . .
H233 H 0.2483 0.2828 0.1415 0.0642 1.0000 Uiso . . . .

loop_
_atom_site_aniso_label
_atom_site_aniso_U_11
_atom_site_aniso_U_22
_atom_site_aniso_U_33
_atom_site_aniso_U_23
_atom_site_aniso_U_13
_atom_site_aniso_U_12
Ti1 0.0245(2) 0.0223(2) 0.01727(19) -0.00081(18) 0.00108(13) 0.0002(2)
N1 0.0248(10) 0.0259(10) 0.0180(9) 0.0003(8) 0.0022(7) 0.0011(8)
C3 0.0219(11) 0.0244(11) 0.0222(11) 0.0033(9) 0.0025(9) 0.0036(9)
C4 0.0243(12) 0.0232(12) 0.0241(11) 0.0025(9) 0.0012(9) 0.0021(10)
C5 0.0281(13) 0.0256(13) 0.0317(12) 0.0017(10) -0.0010(10) -0.0007(10)
C6 0.0269(13) 0.0310(14) 0.0448(15) 0.0053(11) 0.0053(11) -0.0048(11)
C7 0.0315(14) 0.0380(15) 0.0324(13) 0.0068(11) 0.0104(10) -0.0007(12)
C8 0.0326(13) 0.0275(13) 0.0246(12) 0.0043(10) 0.0056(10) 0.0024(11)
C9 0.0342(13) 0.0297(13) 0.0206(11) -0.0001(10) 0.0006(9) -0.0087(11)
C10 0.0398(15) 0.0438(16) 0.0280(13) 0.0011(12) 0.0074(11) -0.0013(13)
C11 0.058(2) 0.0426(17) 0.0333(15) 0.0137(12) 0.0018(13) 0.0070(15)
C12 0.0372(14) 0.0375(14) 0.0208(12) 0.0047(10) 0.0065(10) -0.0004(12)
C13 0.070(2) 0.0482(19) 0.0310(15) 0.0120(13) -0.0018(14) 0.0059(17)
C14 0.0454(18) 0.057(2) 0.0355(15) -0.0109(14) 0.0049(13) 0.0089(15)
C1 0.0355(14) 0.0246(13) 0.0302(12) -0.0075(10) 0.0127(10) 0.0016(11)
C2 0.0301(13) 0.0268(13) 0.0291(13) 0.0070(10) -0.0070(10) -0.0016(11)
N2 0.0351(11) 0.0341(12) 0.0287(10) -0.0020(10) -0.0016(8) -0.0084(11)
N3 0.0256(11) 0.0353(12) 0.0328(11) -0.0073(9) 0.0076(9) -0.0005(9)
N4 0.0376(12) 0.0282(12) 0.0263(10) 0.0010(8) -0.0020(9) 0.0004(9)
C21 0.072(2) 0.053(2) 0.0324(15) -0.0075(14) -0.0097(15) -0.0255(18)
C22 0.0429(17) 0.0370(16) 0.061(2) -0.0192(14) 0.0161(15) 0.0037(14)
C23 0.052(2) 0.052(2) 0.057(2) 0.0215(16) 0.0002(16) 0.0219(17)

loop_
_atom_type_symbol
_atom_type_scat_dispersion_real
_atom_type_scat_dispersion_imag
_atom_type_scat_Cromer_Mann_a1
_atom_type_scat_Cromer_Mann_b1
_atom_type_scat_Cromer_Mann_a2
_atom_type_scat_Cromer_Mann_b2
_atom_type_scat_Cromer_Mann_a3
_atom_type_scat_Cromer_Mann_b3
_atom_type_scat_Cromer_Mann_a4
_atom_type_scat_Cromer_Mann_b4
_atom_type_scat_Cromer_Mann_c
_atom_type_scat_source
'C   ' 0.0033 0.0016 2.3100 20.8439 1.0200 10.2075 1.5886 0.5687 0.8650 51.6512 0.2156 International_Tables_Vol_IV_Table_2.2B
'H   ' 0.0000 0.0000 0.4930 10.5109 0.3229 26.1257 0.1402 3.1424 0.0408 57.7998 0.0030 International_Tables_Vol_IV_Table_2.2B
'N   ' 0.0061 0.0033 12.2126 0.0057 3.1322 9.8933 2.0125 28.9975 1.1663 0.5826 -11.5290 International_Tables_Vol_IV_Table_2.2B
'Ti  ' 0.2776 0.4457 9.7595 7.8508 7.3558 0.5000 1.6991 35.6338 1.9021 116.1050 1.2807 International_Tables_Vol_IV_Table_2.2B

loop_
_geom_angle_atom_site_label_1
_geom_angle_atom_site_label_2
_geom_angle_atom_site_label_3
_geom_angle
_geom_angle_publ_flag
N1 Ti1 C1 98.34(10) yes
N1 Ti1 C2 97.35(10) yes
C1 Ti1 C2 97.78(10) yes
N1 Ti1 N2 172.50(8) yes
C1 Ti1 N2 87.43(9) yes
C2 Ti1 N2 86.56(9) yes
N1 Ti1 N3 100.37(9) yes
C1 Ti1 N3 158.03(9) yes
C2 Ti1 N3 91.16(10) yes
N2 Ti1 N3 73.06(8) yes
N1 Ti1 N4 101.50(8) yes
C1 Ti1 N4 90.66(9) yes
C2 Ti1 N4 157.99(9) yes
N2 Ti1 N4 73.49(8) yes
N3 Ti1 N4 74.43(8) yes
Ti1 N1 C3 168.97(17) yes
N1 C3 C4 121.8(2) yes
N1 C3 C8 120.8(2) yes
C4 C3 C8 117.4(2) yes
C3 C4 C5 120.3(2) yes
C3 C4 C9 120.5(2) yes
C5 C4 C9 119.3(2) yes
C4 C5 C6 121.7(2) yes
C4 C5 H51 119.2 no
C6 C5 H51 119.2 no
C5 C6 C7 118.6(2) yes
C5 C6 H61 120.7 no
C7 C6 H61 120.7 no
C6 C7 C8 122.1(2) yes
C6 C7 H71 118.9 no
C8 C7 H71 118.9 no
C3 C8 C7 119.9(2) yes
C3 C8 C12 120.9(2) yes
C7 C8 C12 119.2(2) yes
C4 C9 C10 112.3(2) yes
C4 C9 C11 112.0(2) yes
C10 C9 C11 110.1(2) yes
C4 C9 H91 105.9 no
C10 C9 H91 108.0 no
C11 C9 H91 108.3 no
C9 C10 H101 109.5 no
C9 C10 H102 109.5 no
H101 C10 H102 109.5 no
C9 C10 H103 109.5 no
H101 C10 H103 109.5 no
H102 C10 H103 109.5 no
C9 C11 H111 109.5 no
C9 C11 H112 109.5 no
H111 C11 H112 109.5 no
C9 C11 H113 109.5 no
H111 C11 H113 109.5 no
H112 C11 H113 109.5 no
C8 C12 C13 112.6(2) yes
C8 C12 C14 110.3(2) yes
C13 C12 C14 111.0(2) yes
C8 C12 H121 107.2 no
C13 C12 H121 106.6 no
C14 C12 H121 109.0 no
C12 C13 H131 109.5 no
C12 C13 H132 109.5 no
H131 C13 H132 109.5 no
C12 C13 H133 109.5 no
H131 C13 H133 109.5 no
H132 C13 H133 109.5 no
C12 C14 H141 109.5 no
C12 C14 H142 109.5 no
H141 C14 H142 109.5 no
C12 C14 H143 109.5 no
H141 C14 H143 109.5 no
H142 C14 H143 109.5 no
Ti1 C1 H1 106.4(16) no
Ti1 C1 H2 111.8(16) no
H1 C1 H2 111.0(17) no
Ti1 C1 H3 107.7(15) no
H1 C1 H3 109.6(17) no
H2 C1 H3 110.2(16) no
Ti1 C2 H4 109.9(15) no
Ti1 C2 H5 109.8(15) no
H4 C2 H5 110.2(16) no
Ti1 C2 H6 106.8(16) no
H4 C2 H6 109.5(17) no
H5 C2 H6 110.6(16) no
Ti1 N2 C15 103.2(2) yes
Ti1 N2 C20 110.7(2) yes
C15 N2 C20 111.0(3) yes
Ti1 N2 C21 112.97(18) yes
C15 N2 C21 103.8(3) yes
C20 N2 C21 114.4(3) yes
Ti1 N2 C25 114.2(4) yes
Ti1 N2 C30 105.2(3) yes
C25 N2 C30 109.1(5) yes
Ti1 N2 C21 112.97(18) yes
C25 N2 C21 114.4(4) yes
C30 N2 C21 99.4(4) yes
Ti1 N3 C16 116.7(2) yes
Ti1 N3 C17 104.8(2) yes
C16 N3 C17 109.8(3) yes
Ti1 N3 C22 107.70(17) yes
C16 N3 C22 113.0(3) yes
C17 N3 C22 103.8(3) yes
Ti1 N3 C26 107.2(4) yes
Ti1 N3 C27 113.2(4) yes
C26 N3 C27 108.6(6) yes
Ti1 N3 C22 107.70(17) yes
C26 N3 C22 99.7(4) yes
C27 N3 C22 119.1(5) yes
Ti1 N4 C18 113.0(2) yes
Ti1 N4 C19 105.3(2) yes
C18 N4 C19 112.5(3) yes
Ti1 N4 C23 108.62(18) yes
C18 N4 C23 112.6(3) yes
C19 N4 C23 104.2(3) yes
Ti1 N4 C28 107.7(4) yes
Ti1 N4 C29 114.3(3) yes
C28 N4 C29 105.2(5) yes
Ti1 N4 C23 108.62(18) yes
C28 N4 C23 100.1(4) yes
C29 N4 C23 119.3(4) yes
N2 C15 C16 111.0(4) yes
N2 C15 H151 109.1 no
C16 C15 H151 109.1 no
N2 C15 H152 109.1 no
C16 C15 H152 109.1 no
H151 C15 H152 109.5 no
C15 C16 N3 110.5(4) yes
C15 C16 H161 109.2 no
N3 C16 H161 109.2 no
C15 C16 H162 109.2 no
N3 C16 H162 109.2 no
H161 C16 H162 109.5 no
N3 C17 C18 110.1(3) yes
N3 C17 H171 109.3 no
C18 C17 H171 109.3 no
N3 C17 H172 109.3 no
C18 C17 H172 109.3 no
H171 C17 H172 109.5 no
C17 C18 N4 111.3(4) yes
C17 C18 H181 109.0 no
N4 C18 H181 109.0 no
C17 C18 H182 109.0 no
N4 C18 H182 109.0 no
H181 C18 H182 109.5 no
N4 C19 C20 110.4(4) yes
N4 C19 H191 109.2 no
C20 C19 H191 109.2 no
N4 C19 H192 109.2 no
C20 C19 H192 109.2 no
H191 C19 H192 109.5 no
C19 C20 N2 110.5(4) yes
C19 C20 H201 109.2 no
N2 C20 H201 109.2 no
C19 C20 H202 109.2 no
N2 C20 H202 109.2 no
H201 C20 H202 109.5 no
N2 C25 C26 111.9(7) yes
N2 C25 H251 108.9 no
C26 C25 H251 108.9 no
N2 C25 H252 108.8 no
C26 C25 H252 108.8 no
H251 C25 H252 109.5 no
N3 C26 C25 113.0(6) yes
N3 C26 H261 108.6 no
C25 C26 H261 108.6 no
N3 C26 H262 108.6 no
C25 C26 H262 108.6 no
H261 C26 H262 109.5 no
N3 C27 C28 114.1(7) yes
N3 C27 H271 108.3 no
C28 C27 H271 108.3 no
N3 C27 H272 108.3 no
C28 C27 H272 108.3 no
H271 C27 H272 109.5 no
C27 C28 N4 113.6(7) yes
C27 C28 H281 108.4 no
N4 C28 H281 108.4 no
C27 C28 H282 108.4 no
N4 C28 H282 108.4 no
H281 C28 H282 109.5 no
N4 C29 C30 113.5(6) yes
N4 C29 H291 108.5 no
C30 C29 H291 108.5 no
N4 C29 H292 108.5 no
C30 C29 H292 108.5 no
H291 C29 H292 109.5 no
N2 C30 C29 112.7(6) yes
N2 C30 H301 108.7 no
C29 C30 H301 108.7 no
N2 C30 H302 108.7 no
C29 C30 H302 108.7 no
H301 C30 H302 109.5 no
N2 C21 H211 109.5 no
N2 C21 H212 109.5 no
H211 C21 H212 109.5 no
N2 C21 H213 109.5 no
H211 C21 H213 109.5 no
H212 C21 H213 109.5 no
N3 C22 H221 109.5 no
N3 C22 H222 109.5 no
H221 C22 H222 109.5 no
N3 C22 H223 109.5 no
H221 C22 H223 109.5 no
H222 C22 H223 109.5 no
N4 C23 H231 109.5 no
N4 C23 H232 109.5 no
H231 C23 H232 109.5 no
N4 C23 H233 109.5 no
H231 C23 H233 109.5 no
H232 C23 H233 109.5 no

loop_
_geom_bond_atom_site_label_1
_geom_bond_atom_site_label_2
_geom_bond_distance
_geom_bond_publ_flag
Ti1 N1 1.755(2) yes
Ti1 C1 2.240(2) yes
Ti1 C2 2.226(2) yes
Ti1 N2 2.452(2) yes
Ti1 N3 2.328(2) yes
Ti1 N4 2.338(2) yes
N1 C3 1.380(3) yes
C3 C4 1.428(3) yes
C3 C8 1.432(3) yes
C4 C5 1.387(4) yes
C4 C9 1.522(3) yes
C5 C6 1.389(4) yes
C5 H51 1.000 no
C6 C7 1.384(4) yes
C6 H61 1.000 no
C7 C8 1.386(4) yes
C7 H71 1.000 no
C8 C12 1.528(4) yes
C9 C10 1.524(4) yes
C9 C11 1.531(4) yes
C9 H91 1.000 no
C10 H101 1.000 no
C10 H102 1.000 no
C10 H103 1.000 no
C11 H111 1.000 no
C11 H112 1.000 no
C11 H113 1.000 no
C12 C13 1.523(4) yes
C12 C14 1.534(4) yes
C12 H121 1.000 no
C13 H131 1.000 no
C13 H132 1.000 no
C13 H133 1.000 no
C14 H141 1.000 no
C14 H142 1.000 no
C14 H143 1.000 no
C1 H1 0.947(19) no
C1 H2 0.958(19) no
C1 H3 0.954(18) no
C2 H4 0.967(18) no
C2 H5 0.963(18) no
C2 H6 0.972(19) no
N2 C15 1.520(5) yes
N2 C20 1.483(5) yes
N2 C21 1.468(4) yes
N2 C25 1.455(8) yes
N2 C30 1.534(8) yes
N2 C21 1.468(4) yes
N3 C16 1.475(5) yes
N3 C17 1.501(4) yes
N3 C22 1.478(4) yes
N3 C26 1.559(8) yes
N3 C27 1.485(10) yes
N3 C22 1.478(4) yes
N4 C18 1.490(5) yes
N4 C19 1.474(5) yes
N4 C23 1.471(4) yes
N4 C28 1.476(8) yes
N4 C29 1.546(8) yes
N4 C23 1.471(4) yes
C15 C16 1.529(6) yes
C15 H151 1.000 no
C15 H152 1.000 no
C16 H161 1.000 no
C16 H162 1.000 no
C17 C18 1.527(6) yes
C17 H171 1.000 no
C17 H172 1.000 no
C18 H181 1.000 no
C18 H182 1.000 no
C19 C20 1.542(7) yes
C19 H191 1.000 no
C19 H192 1.000 no
C20 H201 1.000 no
C20 H202 1.000 no
C25 C26 1.505(11) yes
C25 H251 1.000 no
C25 H252 1.000 no
C26 H261 1.000 no
C26 H262 1.000 no
C27 C28 1.488(12) yes
C27 H271 1.000 no
C27 H272 1.000 no
C28 H281 1.000 no
C28 H282 1.000 no
C29 C30 1.450(10) yes
C29 H291 1.000 no
C29 H292 1.000 no
C30 H301 1.000 no
C30 H302 1.000 no
C21 H211 1.000 no
C21 H212 1.000 no
C21 H213 1.000 no
C22 H221 1.000 no
C22 H222 1.000 no
C22 H223 1.000 no
C23 H231 1.000 no
C23 H232 1.000 no
C23 H233 1.000 no
